data_4032209
loop_
_publ_author_name
'Suchand, Basuli'
'Satyanarayana, Gedu'

_publ_section_title
;
 Palladium-Catalyzed Acylations: One-Pot Synthesis of Indenones.
;
_journal_issue 1
_journal_name_full 'The Journal of organic chemistry'
_journal_page_first 372
_journal_page_last 381
_journal_paper_doi 10.1021/acs.joc.6b02453
_journal_volume 82
_journal_year 2017
_chemical_formula_moiety '1.6(C19 H18 O4)'
_chemical_formula_sum 'C30 H25 O4'
_chemical_formula_weight 449.50
_chemical_name_systematic 'Organic Sample'
_space_group_crystal_system monoclinic
_space_group_IT_number 15
_space_group_name_Hall '-C 2yc'
_space_group_name_H-M_alt 'C 1 2/c 1'
_symmetry_space_group_name_Hall '-C 2yc'
_symmetry_space_group_name_H-M 'C 1 2/c 1'
_atom_sites_solution_hydrogens geom
_atom_sites_solution_primary direct
_atom_sites_solution_secondary difmap
_audit_creation_date 2016-10-06
_audit_creation_method
;
Olex2 1.2
(compiled 2015.09.30 svn.r3233 for OlexSys, GUI svn.r5103)
;
_cell_angle_alpha 90.00
_cell_angle_beta 110.154(4)
_cell_angle_gamma 90.00
_cell_formula_units_Z 5
_cell_length_a 21.8138(7)
_cell_length_b 7.3006(2)
_cell_length_c 21.2458(8)
_cell_measurement_reflns_used 2325
_cell_measurement_temperature 293(2)
_cell_measurement_theta_max 27.8796
_cell_measurement_theta_min 3.0178
_cell_volume 3176.3(2)
_computing_cell_refinement
;
CrysAlisPro, Agilent Technologies,
Version 1.171.35.19 (release 27-10-2011 CrysAlis171 .NET)
(compiled Oct 27 2011,15:02:11)
;
_computing_data_collection
;
CrysAlisPro, Agilent Technologies,
Version 1.171.35.19 (release 27-10-2011 CrysAlis171 .NET)
(compiled Oct 27 2011,15:02:11)
;
_computing_data_reduction
;
CrysAlisPro, Agilent Technologies,
Version 1.171.35.19 (release 27-10-2011 CrysAlis171 .NET)
(compiled Oct 27 2011,15:02:11)
;
_computing_molecular_graphics 'Olex2 (Dolomanov et al., 2009)'
_computing_publication_material 'Olex2 (Dolomanov et al., 2009)'
_computing_structure_refinement 'XH (Sheldrick, 2008)'
_computing_structure_solution 'SIR2004 (Burla et al., 2007)'
_diffrn_ambient_temperature 300
_diffrn_detector_area_resol_mean 16.1293
_diffrn_measured_fraction_theta_full 1.232
_diffrn_measured_fraction_theta_max 0.912
_diffrn_measurement_details
;
#__ type_ start__ end____ width___ exp.time_
  1 omega  -76.00  -49.00   1.0000    1.5500
omega____ theta____ kappa____ phi______ frames
    -        0.8203  -57.0000   30.0000 27

#__ type_ start__ end____ width___ exp.time_
  2 omega  -10.00   17.00   1.0000    1.5500
omega____ theta____ kappa____ phi______ frames
    -        0.8203  -57.0000   30.0000 27

#__ type_ start__ end____ width___ exp.time_
  3 omega  -20.00    7.00   1.0000    1.5500
omega____ theta____ kappa____ phi______ frames
    -        0.8203  -77.0000    0.0000 27

#__ type_ start__ end____ width___ exp.time_
  4 omega  -74.00  -47.00   1.0000    1.5500
omega____ theta____ kappa____ phi______ frames
    -        0.8203  -57.0000  -60.0000 27

#__ type_ start__ end____ width___ exp.time_
  5 omega   -1.00   25.00   1.0000    6.2000
omega____ theta____ kappa____ phi______ frames
    -      -28.9763  -99.0000  -60.0000 26

#__ type_ start__ end____ width___ exp.time_
  6 omega  -40.00   66.00   1.0000    6.2000
omega____ theta____ kappa____ phi______ frames
    -       30.6170  -38.0000  120.0000 106

#__ type_ start__ end____ width___ exp.time_
  7 omega   49.00   84.00   1.0000    6.2000
omega____ theta____ kappa____ phi______ frames
    -       30.6170  -99.0000 -180.0000 35

#__ type_ start__ end____ width___ exp.time_
  8 omega  -31.00   96.00   1.0000    6.2000
omega____ theta____ kappa____ phi______ frames
    -       30.6170   38.0000   30.0000 127
;
_diffrn_measurement_device_type 'SuperNova, Dual, Cu at zero, Eos'
_diffrn_measurement_method '\w scans'
_diffrn_orient_matrix_UB_11 -0.0172194000
_diffrn_orient_matrix_UB_12 0.0497552000
_diffrn_orient_matrix_UB_13 -0.0294673000
_diffrn_orient_matrix_UB_21 0.0009088000
_diffrn_orient_matrix_UB_22 -0.0775517000
_diffrn_orient_matrix_UB_23 -0.0197633000
_diffrn_orient_matrix_UB_31 -0.0300323000
_diffrn_orient_matrix_UB_32 -0.0308534000
_diffrn_orient_matrix_UB_33 0.0021686000
_diffrn_radiation_monochromator mirror
_diffrn_radiation_type 'Mo K\a'
_diffrn_radiation_wavelength 0.7107
_diffrn_reflns_av_R_equivalents 0.0266
_diffrn_reflns_av_unetI/netI 0.0426
_diffrn_reflns_limit_h_max 27
_diffrn_reflns_limit_h_min -28
_diffrn_reflns_limit_k_max 5
_diffrn_reflns_limit_k_min -9
_diffrn_reflns_limit_l_max 26
_diffrn_reflns_limit_l_min -23
_diffrn_reflns_number 6733
_diffrn_reflns_theta_full 27.95
_diffrn_reflns_theta_max 27.95
_diffrn_reflns_theta_min 3.24
_diffrn_source 'SuperNova (Mo) X-ray Source'
_diffrn_source_current n/a
_diffrn_source_voltage n/a
_exptl_absorpt_coefficient_mu 0.077
_exptl_absorpt_correction_T_max 1.00000
_exptl_absorpt_correction_T_min 0.95876
_exptl_absorpt_correction_type multi-scan
_exptl_absorpt_process_details
;
CrysAlisPro, Agilent Technologies,
Version 1.171.35.19 (release 27-10-2011 CrysAlis171 .NET)
(compiled Oct 27 2011,15:02:11)
Empirical absorption correction using spherical harmonics,
 implemented in SCALE3 ABSPACK scaling algorithm.
;
_exptl_crystal_colour 'clear yellowish yellow'
_exptl_crystal_colour_lustre clear
_exptl_crystal_colour_modifier yellowish
_exptl_crystal_colour_primary yellow
_exptl_crystal_density_diffrn 1.175
_exptl_crystal_density_method 'not measured'
_exptl_crystal_description block
_exptl_crystal_F_000 1185
_exptl_crystal_preparation Synthesis
_exptl_crystal_recrystallization_method Recrystallised
_exptl_crystal_size_max 0.06
_exptl_crystal_size_mid 0.04
_exptl_crystal_size_min 0.02
_refine_diff_density_max 0.189
_refine_diff_density_min -0.200
_refine_diff_density_rms 0.042
_refine_ls_extinction_method none
_refine_ls_goodness_of_fit_ref 1.145
_refine_ls_hydrogen_treatment constr
_refine_ls_matrix_type full
_refine_ls_number_parameters 212
_refine_ls_number_reflns 3475
_refine_ls_number_restraints 0
_refine_ls_restrained_S_all 1.145
_refine_ls_R_factor_all 0.0888
_refine_ls_R_factor_gt 0.0588
_refine_ls_shift/su_max 0.132
_refine_ls_shift/su_mean 0.014
_refine_ls_structure_factor_coef Fsqd
_refine_ls_weighting_details 'calc w=1/[\s^2^(Fo^2^)+(0.1000P)^2^+0.0000P] where P=(Fo^2^+2Fc^2^)/3'
_refine_ls_weighting_scheme calc
_refine_ls_wR_factor_gt 0.1762
_refine_ls_wR_factor_ref 0.2076
_reflns_number_gt 2285
_reflns_number_total 3475
_reflns_threshold_expression >2sigma(I)
_cod_data_source_file jo6b02453_si_002.cif
_cod_data_source_block exp_6579
_cod_original_cell_volume 3176.32(18)
_cod_database_code 4032209
_chemical_oxdiff_formula 'C30 H25 O4'
_reflns_odcompleteness_completeness 99.74
_reflns_odcompleteness_iscentric 1
_reflns_odcompleteness_theta 26.32
_olex2_refinement_description
;
1. Fixed Uiso
 At 1.2 times of:
  All C(H) groups
 At 1.5 times of:
  All C(H,H,H) groups
2.a Aromatic/amide H refined with riding coordinates:
 C8(H8), C7(H7), C21(H21), C20(H20), C17(H17), C23(H23)
2.b Idealised Me refined as rotating group:
 C10(H10a,H10b,H10c), C19(H19a,H19b,H19c), C3(H3a,H3b,H3c), C12(H12a,H12b,H12c)
;
_olex2_exptl_crystal_mounting_method 'Not found'
_olex2_submission_original_sample_id 'Organic Sample'
_olex2_submission_special_instructions 'No special instructions were received'

loop_
_space_group_symop_id
_space_group_symop_operation_xyz
1 'x, y, z'
2 '-x, y, -z+1/2'
3 'x+1/2, y+1/2, z'
4 '-x+1/2, y+1/2, -z+1/2'
5 '-x, -y, -z'
6 'x, -y, z-1/2'
7 '-x+1/2, -y+1/2, -z'
8 'x+1/2, -y+1/2, z-1/2'

loop_
_atom_site_label
_atom_site_type_symbol
_atom_site_fract_x
_atom_site_fract_y
_atom_site_fract_z
_atom_site_U_iso_or_equiv
_atom_site_adp_type
_atom_site_occupancy
_atom_site_calc_flag
_atom_site_refinement_flags_posn
O1 O 0.15480(8) 0.2226(3) 0.31594(8) 0.0559(5) Uani 1 d .
C4 C 0.26001(11) 0.2193(3) 0.40193(11) 0.0416(5) Uani 1 d .
C8 C 0.28268(10) -0.1299(3) 0.36302(10) 0.0452(6) Uani 1 d .
H8 H 0.2905 -0.2465 0.3499 0.054 Uiso 1 calc R
O9 O 0.17418(8) -0.1200(3) 0.27797(8) 0.0580(5) Uani 1 d .
O6 O 0.24476(7) 0.3917(2) 0.41690(8) 0.0556(5) Uani 1 d .
O22 O 0.54184(8) -0.3404(3) 0.46862(9) 0.0593(5) Uani 1 d .
C13 C 0.39361(10) -0.1325(3) 0.44967(11) 0.0417(5) Uani 1 d .
C2 C 0.21147(10) 0.1300(3) 0.34961(10) 0.0427(6) Uani 1 d .
C18 C 0.49397(11) -0.2726(3) 0.47594(12) 0.0451(6) Uani 1 d .
C7 C 0.31873(10) 0.1318(3) 0.43469(11) 0.0432(6) Uani 1 d .
H7 H 0.3506 0.1900 0.4699 0.052 Uiso 1 calc R
C5 C 0.22361(10) -0.0444(3) 0.33037(10) 0.0440(6) Uani 1 d .
C14 C 0.42315(10) -0.1465(3) 0.52431(11) 0.0429(5) Uani 1 d .
C11 C 0.33007(10) -0.0428(3) 0.41509(11) 0.0425(5) Uani 1 d .
C16 C 0.48362(11) -0.2319(3) 0.53983(11) 0.0451(6) Uani 1 d .
C10 C 0.29254(12) 0.4858(4) 0.46968(12) 0.0572(7) Uani 1 d .
H10A H 0.3318 0.4978 0.4593 0.086 Uiso 1 calc GR
H10B H 0.3016 0.4181 0.5106 0.086 Uiso 1 calc GR
H10C H 0.2765 0.6053 0.4749 0.086 Uiso 1 calc GR
C21 C 0.43806(14) -0.1429(4) 0.64071(13) 0.0668(8) Uani 1 d .
H21 H 0.4230 -0.1123 0.6753 0.080 Uiso 1 calc R
C15 C 0.43362(11) -0.2113(3) 0.42125(12) 0.0446(6) Uani 1 d .
C19 C 0.42630(13) -0.2283(4) 0.34907(12) 0.0623(8) Uani 1 d .
H19A H 0.4107 -0.3487 0.3333 0.093 Uiso 1 calc GR
H19B H 0.4678 -0.2086 0.3439 0.093 Uiso 1 calc GR
H19C H 0.3957 -0.1386 0.3234 0.093 Uiso 1 calc GR
C20 C 0.52155(12) -0.2719(4) 0.60491(12) 0.0551(7) Uani 1 d .
H20 H 0.5622 -0.3274 0.6147 0.066 Uiso 1 calc R
C3 C 0.09849(12) 0.1591(5) 0.32793(15) 0.0742(9) Uani 1 d .
H3A H 0.0612 0.2286 0.3014 0.111 Uiso 1 calc GR
H3B H 0.1044 0.1736 0.3746 0.111 Uiso 1 calc GR
H3C H 0.0917 0.0320 0.3160 0.111 Uiso 1 calc GR
C17 C 0.39960(12) -0.1020(4) 0.57433(12) 0.0563(7) Uani 1 d .
H17 H 0.3591 -0.0460 0.5645 0.068 Uiso 1 calc R
C12 C 0.18539(14) -0.2979(4) 0.25648(15) 0.0754(9) Uani 1 d .
H12A H 0.1476 -0.3366 0.2199 0.113 Uiso 1 calc GR
H12B H 0.1936 -0.3827 0.2930 0.113 Uiso 1 calc GR
H12C H 0.2225 -0.2942 0.2421 0.113 Uiso 1 calc GR
C23 C 0.49765(14) -0.2274(4) 0.65533(13) 0.0672(8) Uani 1 d .
H23 H 0.5222 -0.2549 0.6996 0.081 Uiso 1 calc R

loop_
_atom_site_aniso_label
_atom_site_aniso_U_11
_atom_site_aniso_U_22
_atom_site_aniso_U_33
_atom_site_aniso_U_23
_atom_site_aniso_U_13
_atom_site_aniso_U_12
O1 0.0386(9) 0.0647(12) 0.0568(10) 0.0097(8) 0.0066(8) 0.0117(8)
C4 0.0390(12) 0.0430(13) 0.0441(12) 0.0021(10) 0.0157(10) 0.0029(10)
C8 0.0415(12) 0.0448(14) 0.0461(12) -0.0020(10) 0.0111(10) 0.0044(10)
O9 0.0441(9) 0.0687(13) 0.0502(9) -0.0130(9) 0.0020(7) 0.0048(9)
O6 0.0464(9) 0.0498(11) 0.0629(10) -0.0051(8) 0.0090(8) 0.0098(8)
O22 0.0400(9) 0.0613(12) 0.0723(12) -0.0078(9) 0.0138(8) 0.0065(8)
C13 0.0354(11) 0.0375(12) 0.0470(12) 0.0012(10) 0.0075(9) -0.0009(9)
C2 0.0347(11) 0.0519(15) 0.0408(11) 0.0106(10) 0.0122(9) 0.0098(10)
C18 0.0361(11) 0.0371(13) 0.0581(14) -0.0008(10) 0.0113(10) -0.0005(10)
C7 0.0354(11) 0.0477(14) 0.0432(12) -0.0004(10) 0.0091(9) -0.0012(10)
C5 0.0347(11) 0.0559(15) 0.0376(11) -0.0019(10) 0.0079(9) -0.0003(11)
C14 0.0380(11) 0.0401(13) 0.0471(12) 0.0005(10) 0.0100(10) -0.0008(10)
C11 0.0360(11) 0.0464(14) 0.0434(11) 0.0046(10) 0.0117(9) 0.0036(10)
C16 0.0409(13) 0.0387(13) 0.0484(12) 0.0001(10) 0.0059(10) -0.0026(10)
C10 0.0595(15) 0.0486(15) 0.0604(15) -0.0065(12) 0.0170(12) -0.0018(13)
C21 0.0681(17) 0.080(2) 0.0513(15) 0.0006(14) 0.0188(13) 0.0009(16)
C15 0.0402(12) 0.0419(13) 0.0487(12) -0.0015(10) 0.0116(10) 0.0012(10)
C19 0.0586(16) 0.0701(19) 0.0576(16) 0.0038(13) 0.0191(13) 0.0099(14)
C20 0.0420(13) 0.0543(16) 0.0570(15) 0.0011(12) 0.0017(11) 0.0027(11)
C3 0.0408(14) 0.095(2) 0.086(2) -0.0047(18) 0.0215(14) 0.0119(15)
C17 0.0473(13) 0.0648(18) 0.0549(14) 0.0037(13) 0.0152(11) 0.0063(13)
C12 0.0625(17) 0.082(2) 0.0681(18) -0.0322(16) 0.0055(14) 0.0062(16)
C23 0.0646(18) 0.077(2) 0.0474(14) 0.0078(13) 0.0029(13) 0.0021(15)

loop_
_atom_type_symbol
_atom_type_description
_atom_type_scat_dispersion_real
_atom_type_scat_dispersion_imag
_atom_type_scat_source
C C 0.0033 0.0016 'International Tables Vol C Tables 4.2.6.8 and 6.1.1.4'
H H 0.0000 0.0000 'International Tables Vol C Tables 4.2.6.8 and 6.1.1.4'
O O 0.0106 0.0060 'International Tables Vol C Tables 4.2.6.8 and 6.1.1.4'

loop_
_geom_angle_atom_site_label_1
_geom_angle_atom_site_label_2
_geom_angle_atom_site_label_3
_geom_angle
C2 O1 C3 115.2(2)
O6 C4 C2 115.73(19)
O6 C4 C7 124.4(2)
C7 C4 C2 119.9(2)
C11 C8 C5 120.3(2)
C5 O9 C12 116.96(19)
C4 O6 C10 117.29(18)
C11 C13 C14 123.00(19)
C15 C13 C14 109.67(19)
C15 C13 C11 127.3(2)
O1 C2 C4 118.8(2)
O1 C2 C5 121.7(2)
C5 C2 C4 119.34(19)
O22 C18 C16 127.5(2)
O22 C18 C15 126.1(2)
C15 C18 C16 106.33(19)
C4 C7 C11 120.1(2)
C8 C5 C2 120.3(2)
O9 C5 C8 124.1(2)
O9 C5 C2 115.56(19)
C16 C14 C13 108.0(2)
C17 C14 C13 131.8(2)
C17 C14 C16 120.1(2)
C8 C11 C13 120.5(2)
C8 C11 C7 120.1(2)
C7 C11 C13 119.4(2)
C14 C16 C18 107.7(2)
C20 C16 C18 130.5(2)
C20 C16 C14 121.7(2)
C23 C21 C17 121.0(2)
C13 C15 C18 108.2(2)
C13 C15 C19 129.7(2)
C18 C15 C19 121.9(2)
C16 C20 C23 118.2(2)
C14 C17 C21 118.4(2)
C21 C23 C20 120.7(2)

loop_
_geom_bond_atom_site_label_1
_geom_bond_atom_site_label_2
_geom_bond_distance
O1 C2 1.374(2)
O1 C3 1.416(3)
C4 O6 1.367(3)
C4 C2 1.404(3)
C4 C7 1.385(3)
C8 C5 1.384(3)
C8 C11 1.382(3)
O9 C5 1.371(3)
O9 C12 1.425(3)
O6 C10 1.418(3)
O22 C18 1.213(3)
C13 C14 1.495(3)
C13 C11 1.479(3)
C13 C15 1.349(3)
C2 C5 1.391(3)
C18 C16 1.481(3)
C18 C15 1.493(3)
C7 C11 1.389(3)
C14 C16 1.392(3)
C14 C17 1.370(3)
C16 C20 1.376(3)
C21 C17 1.402(3)
C21 C23 1.374(4)
C15 C19 1.491(3)
C20 C23 1.382(4)
